data_4101810
loop_
_publ_author_name
'Upadhyayula S. Raghavender'
Kantharaju
'Subrayashastry Aravinda'
'Narayanaswamy Shamala'
'Padmanabhan Balaram'

_publ_section_title
;
 Hydrophobic Peptide Channels and Encapsulated Water Wires
;
_journal_name_full 'Journal of the American Chemical Society'
_journal_page_first 1075
_journal_page_last 1086
_journal_paper_doi 10.1021/ja9083978
_journal_volume 132
_journal_year 2010
_chemical_formula_sum 'C33 H51 N5 O8'
_chemical_formula_weight 645.79
_chemical_name_common Boc-D-Pro-Aib-Phe-Aib-Val-OMe
_chemical_name_systematic
; 
 t-Butyloxycarbonyl-D-prolyl-alpha-aminoisobutyryl-phenylalanyl
-alpha-aminoisobutyryl-valyl-methyl ester
;
_space_group_IT_number 19
_symmetry_cell_setting orthorhombic
_symmetry_space_group_name_Hall 'P 2ac 2ab'
_symmetry_space_group_name_H-M 'P 21 21 21'
_atom_sites_solution_hydrogens geom
_atom_sites_solution_primary direct
_atom_sites_solution_secondary difmap
_audit_creation_method SHELXL-97
_cell_angle_alpha 90.00
_cell_angle_beta 90.00
_cell_angle_gamma 90.00
_cell_formula_units_Z 4
_cell_length_a 10.3268(8)
_cell_length_b 18.7549(15)
_cell_length_c 18.9682(16)
_cell_measurement_temperature 293(2)
_cell_volume 3673.7(5)
_computing_data_collection SMART
_computing_data_reduction SAINT
_computing_structure_refinement 'SHELXL-97 (Sheldrick, 1997)'
_computing_structure_solution 'SHELXS-97 (Sheldrick, 1990)'
_diffrn_ambient_temperature 293(2)
_diffrn_measured_fraction_theta_full 0.960
_diffrn_measured_fraction_theta_max 0.960
_diffrn_measurement_device_type 'BRUKER AXS SMART APEX CCD with Mo source'
_diffrn_measurement_method 'omega scan'
_diffrn_radiation_monochromator graphite
_diffrn_radiation_source 'fine-focus sealed tube'
_diffrn_radiation_type MoK\a
_diffrn_radiation_wavelength 0.71073
_diffrn_reflns_av_R_equivalents 0.0205
_diffrn_reflns_av_sigmaI/netI 0.0138
_diffrn_reflns_limit_h_max 12
_diffrn_reflns_limit_h_min -12
_diffrn_reflns_limit_k_max 23
_diffrn_reflns_limit_k_min -23
_diffrn_reflns_limit_l_max 23
_diffrn_reflns_limit_l_min -23
_diffrn_reflns_number 27809
_diffrn_reflns_theta_full 26.72
_diffrn_reflns_theta_max 26.72
_diffrn_reflns_theta_min 2.17
_exptl_absorpt_coefficient_mu 0.084
_exptl_absorpt_correction_type none
_exptl_crystal_colour 'color less'
_exptl_crystal_density_diffrn 1.168
_exptl_crystal_density_method 'not measured'
_exptl_crystal_description rods
_exptl_crystal_F_000 1392
_exptl_crystal_size_max 0.6
_exptl_crystal_size_mid 0.38
_exptl_crystal_size_min 0.39
_refine_diff_density_max 0.257
_refine_diff_density_min -0.135
_refine_diff_density_rms 0.033
_refine_ls_abs_structure_details 'Flack H D (1983), Acta Cryst. A39, 876-881'
_refine_ls_abs_structure_Flack 10(10)
_refine_ls_extinction_method none
_refine_ls_goodness_of_fit_ref 1.101
_refine_ls_hydrogen_treatment 'riding over the heavy atom'
_refine_ls_matrix_type full
_refine_ls_number_parameters 415
_refine_ls_number_reflns 4170
_refine_ls_number_restraints 0
_refine_ls_restrained_S_all 1.101
_refine_ls_R_factor_all 0.0582
_refine_ls_R_factor_gt 0.0472
_refine_ls_shift/su_max 0.020
_refine_ls_shift/su_mean 0.003
_refine_ls_structure_factor_coef Fsqd
_refine_ls_weighting_details 'calc w=1/[\s^2^(Fo^2^)+(0.0878P)^2^+0.2831P] where P=(Fo^2^+2Fc^2^)/3'
_refine_ls_weighting_scheme calc
_refine_ls_wR_factor_gt 0.1325
_refine_ls_wR_factor_ref 0.1418
_reflns_number_gt 3466
_reflns_number_total 4170
_reflns_threshold_expression >2sigma(I)
_cod_data_source_file ja9083978_si_003.cif
_cod_data_source_block dpuf5
_cod_database_code 4101810

loop_
_symmetry_equiv_pos_as_xyz
'x, y, z'
'-x+1/2, -y, z+1/2'
'-x, y+1/2, -z+1/2'
'x+1/2, -y+1/2, -z'

loop_
_atom_site_label
_atom_site_type_symbol
_atom_site_fract_x
_atom_site_fract_y
_atom_site_fract_z
_atom_site_U_iso_or_equiv
_atom_site_adp_type
_atom_site_occupancy
_atom_site_symmetry_multiplicity
_atom_site_calc_flag
_atom_site_refinement_flags
_atom_site_disorder_assembly
_atom_site_disorder_group
C1 C 0.2068(4) 0.0545(2) 0.43792(18) 0.0873(10) Uani 1 1 d . . .
H1A H 0.2427 0.0073 0.4365 0.131 Uiso 1 1 calc R . .
H1B H 0.1793 0.0653 0.4851 0.131 Uiso 1 1 calc R . .
H1C H 0.2713 0.0884 0.4234 0.131 Uiso 1 1 calc R . .
C2 C -0.0040(4) 0.0001(3) 0.4067(2) 0.1050(14) Uani 1 1 d . . .
H2A H 0.0394 -0.0452 0.4070 0.157 Uiso 1 1 calc R . .
H2B H -0.0714 -0.0005 0.3718 0.157 Uiso 1 1 calc R . .
H2C H -0.0411 0.0090 0.4522 0.157 Uiso 1 1 calc R . .
C3 C 0.0317(6) 0.1305(3) 0.3880(3) 0.135(2) Uani 1 1 d . . .
H3A H -0.0409 0.1302 0.3564 0.202 Uiso 1 1 calc R . .
H3B H 0.0937 0.1652 0.3724 0.202 Uiso 1 1 calc R . .
H3C H 0.0027 0.1426 0.4346 0.202 Uiso 1 1 calc R . .
C4 C 0.0929(3) 0.05869(18) 0.38906(16) 0.0661(7) Uani 1 1 d . . .
O O 0.1301(2) 0.03941(13) 0.31715(11) 0.0784(6) Uani 1 1 d . . .
C0 C 0.2183(3) 0.07792(15) 0.28074(14) 0.0587(6) Uani 1 1 d . . .
O0 O 0.3001(2) 0.11689(12) 0.30593(10) 0.0703(5) Uani 1 1 d . . .
N1 N 0.2079(2) 0.06445(12) 0.21171(11) 0.0571(5) Uani 1 1 d . . .
C1A C 0.3014(3) 0.09473(14) 0.16292(13) 0.0531(6) Uani 1 1 d . . .
H1A1 H 0.2984 0.1469 0.1643 0.064 Uiso 1 1 calc R . .
C1' C 0.4366(3) 0.06812(12) 0.17942(13) 0.0507(6) Uani 1 1 d . . .
O1 O 0.4567(2) 0.00561(9) 0.19575(11) 0.0628(5) Uani 1 1 d . . .
C1B C 0.2548(3) 0.0671(2) 0.09113(16) 0.0787(9) Uani 1 1 d . . .
H1B1 H 0.2586 0.1046 0.0560 0.094 Uiso 1 1 calc R . .
H1B2 H 0.3082 0.0276 0.0755 0.094 Uiso 1 1 calc R . .
C1G C 0.1185(4) 0.0434(2) 0.10235(18) 0.0925(11) Uani 1 1 d . . .
H1G1 H 0.0588 0.0823 0.0935 0.111 Uiso 1 1 calc R . .
H1G2 H 0.0973 0.0042 0.0710 0.111 Uiso 1 1 calc R . .
C1D C 0.1106(3) 0.02004(18) 0.17745(16) 0.0734(8) Uani 1 1 d . . .
H1D1 H 0.0251 0.0288 0.1968 0.088 Uiso 1 1 calc R . .
H1D2 H 0.1312 -0.0302 0.1822 0.088 Uiso 1 1 calc R . .
N2 N 0.5318(2) 0.11636(11) 0.17435(12) 0.0535(5) Uani 1 1 d . . .
H2 H 0.5128 0.1599 0.1645 0.064 Uiso 1 1 calc R . .
C2A C 0.6679(3) 0.09663(14) 0.18525(16) 0.0585(6) Uani 1 1 d . . .
C2' C 0.6841(3) 0.06002(13) 0.25715(14) 0.0526(6) Uani 1 1 d . . .
O2 O 0.7665(2) 0.01439(10) 0.26707(11) 0.0673(5) Uani 1 1 d . . .
C2B1 C 0.7163(3) 0.0482(2) 0.12630(17) 0.0793(9) Uani 1 1 d . . .
H2B1 H 0.7052 0.0717 0.0817 0.119 Uiso 1 1 calc R . .
H2B2 H 0.6678 0.0045 0.1266 0.119 Uiso 1 1 calc R . .
H2B3 H 0.8064 0.0379 0.1335 0.119 Uiso 1 1 calc R . .
C2B2 C 0.7481(3) 0.16525(18) 0.1882(2) 0.0852(10) Uani 1 1 d . . .
H2B4 H 0.7408 0.1901 0.1441 0.128 Uiso 1 1 calc R . .
H2B5 H 0.8372 0.1536 0.1968 0.128 Uiso 1 1 calc R . .
H2B6 H 0.7164 0.1951 0.2255 0.128 Uiso 1 1 calc R . .
N3 N 0.6090(2) 0.08430(10) 0.30997(12) 0.0528(5) Uani 1 1 d . . .
H3 H 0.5478 0.1139 0.3008 0.063 Uiso 1 1 calc R . .
C3A C 0.6299(3) 0.06116(14) 0.38252(14) 0.0571(6) Uani 1 1 d . . .
H3A1 H 0.7228 0.0655 0.3921 0.069 Uiso 1 1 calc R . .
C3' C 0.5923(3) -0.01631(15) 0.39684(15) 0.0641(7) Uani 1 1 d . . .
O3 O 0.6331(3) -0.04561(13) 0.44939(13) 0.1016(9) Uani 1 1 d . . .
C3B C 0.5595(3) 0.11039(16) 0.43456(16) 0.0683(8) Uani 1 1 d . . .
H3B1 H 0.4669 0.1070 0.4266 0.082 Uiso 1 1 calc R . .
H3B2 H 0.5769 0.0944 0.4823 0.082 Uiso 1 1 calc R . .
C3G C 0.6005(3) 0.18677(16) 0.42739(16) 0.0681(8) Uani 1 1 d . . .
C3D1 C 0.7183(4) 0.2089(2) 0.4535(2) 0.0902(11) Uani 1 1 d . . .
H3D1 H 0.7718 0.1776 0.4780 0.108 Uiso 1 1 calc R . .
C3E1 C 0.7561(6) 0.2812(3) 0.4417(3) 0.127(2) Uani 1 1 d . . .
H3E1 H 0.8357 0.2979 0.4576 0.153 Uiso 1 1 calc R . .
C3Z C 0.6721(9) 0.3261(3) 0.4061(3) 0.134(2) Uani 1 1 d . . .
H3Z H 0.6966 0.3731 0.3979 0.161 Uiso 1 1 calc R . .
C3E2 C 0.5567(8) 0.3036(3) 0.3833(3) 0.1267(19) Uani 1 1 d . . .
H3E2 H 0.5016 0.3350 0.3601 0.152 Uiso 1 1 calc R . .
C3D2 C 0.5201(5) 0.23530(19) 0.3938(2) 0.0950(11) Uani 1 1 d . . .
H3D2 H 0.4391 0.2205 0.3782 0.114 Uiso 1 1 calc R . .
N4 N 0.5134(2) -0.04708(10) 0.34915(11) 0.0544(5) Uani 1 1 d . . .
H4 H 0.4875 -0.0212 0.3145 0.065 Uiso 1 1 calc R . .
C4A C 0.4680(3) -0.12099(12) 0.35157(15) 0.0570(6) Uani 1 1 d . . .
C4' C 0.5796(3) -0.17316(13) 0.33474(16) 0.0616(7) Uani 1 1 d . . .
O4 O 0.5651(2) -0.23719(10) 0.34741(16) 0.0850(7) Uani 1 1 d . . .
C4B1 C 0.4078(5) -0.13966(19) 0.4229(2) 0.0970(13) Uani 1 1 d . . .
H4B1 H 0.4720 -0.1351 0.4592 0.146 Uiso 1 1 calc R . .
H4B2 H 0.3764 -0.1878 0.4218 0.146 Uiso 1 1 calc R . .
H4B3 H 0.3372 -0.1078 0.4325 0.146 Uiso 1 1 calc R . .
C4B2 C 0.3656(3) -0.12869(16) 0.2943(2) 0.0783(9) Uani 1 1 d . . .
H4B4 H 0.4028 -0.1171 0.2494 0.117 Uiso 1 1 calc R . .
H4B5 H 0.2949 -0.0969 0.3040 0.117 Uiso 1 1 calc R . .
H4B6 H 0.3345 -0.1769 0.2935 0.117 Uiso 1 1 calc R . .
N5 N 0.6860(2) -0.14803(12) 0.30381(16) 0.0712(7) Uani 1 1 d . . .
H5 H 0.6895 -0.1036 0.2928 0.085 Uiso 1 1 calc R . .
C5A C 0.7956(3) -0.19323(15) 0.2881(2) 0.0757(9) Uani 1 1 d . . .
H5A H 0.7635 -0.2356 0.2634 0.091 Uiso 1 1 calc R . .
C5' C 0.8627(4) -0.21793(18) 0.3553(3) 0.0909(11) Uani 1 1 d . . .
O5 O 0.9043(4) -0.27668(14) 0.3637(3) 0.1384(15) Uani 1 1 d . . .
C5B C 0.8897(4) -0.15446(18) 0.2389(2) 0.0832(10) Uani 1 1 d . . .
H5B H 0.9057 -0.1069 0.2585 0.100 Uiso 1 1 calc R . .
C5G1 C 1.0200(4) -0.1929(2) 0.2333(3) 0.1104(14) Uani 1 1 d . . .
H5G1 H 1.0566 -0.1983 0.2795 0.166 Uiso 1 1 calc R . .
H5G2 H 1.0777 -0.1654 0.2044 0.166 Uiso 1 1 calc R . .
H5G3 H 1.0073 -0.2390 0.2124 0.166 Uiso 1 1 calc R . .
C5G2 C 0.8293(5) -0.1451(3) 0.1669(3) 0.1165(15) Uani 1 1 d . . .
H5G4 H 0.7473 -0.1213 0.1716 0.175 Uiso 1 1 calc R . .
H5G5 H 0.8164 -0.1910 0.1455 0.175 Uiso 1 1 calc R . .
H5G6 H 0.8856 -0.1170 0.1377 0.175 Uiso 1 1 calc R . .
O1M O 0.8741(4) -0.16633(15) 0.40199(16) 0.1111(10) Uani 1 1 d . . .
C1M C 0.9357(9) -0.1839(3) 0.4681(3) 0.174(3) Uani 1 1 d . . .
H1M1 H 0.9387 -0.1423 0.4976 0.261 Uiso 1 1 calc R . .
H1M2 H 1.0222 -0.2005 0.4594 0.261 Uiso 1 1 calc R . .
H1M3 H 0.8871 -0.2207 0.4914 0.261 Uiso 1 1 calc R . .

loop_
_atom_site_aniso_label
_atom_site_aniso_U_11
_atom_site_aniso_U_22
_atom_site_aniso_U_33
_atom_site_aniso_U_23
_atom_site_aniso_U_13
_atom_site_aniso_U_12
C1 0.084(2) 0.111(3) 0.0670(18) 0.0081(18) -0.0025(17) 0.001(2)
C2 0.090(3) 0.144(4) 0.081(2) 0.024(2) 0.012(2) -0.030(3)
C3 0.138(4) 0.123(4) 0.143(4) 0.042(3) 0.052(4) 0.058(3)
C4 0.0564(15) 0.0826(19) 0.0594(15) 0.0092(14) 0.0076(12) 0.0063(14)
O 0.0736(13) 0.1017(15) 0.0599(11) -0.0014(11) 0.0063(10) -0.0317(13)
C0 0.0540(14) 0.0671(16) 0.0551(14) 0.0005(12) 0.0009(12) -0.0071(13)
O0 0.0685(12) 0.0862(13) 0.0562(10) -0.0099(9) -0.0038(10) -0.0241(11)
N1 0.0541(12) 0.0666(13) 0.0506(11) -0.0032(10) -0.0033(10) -0.0103(11)
C1A 0.0571(14) 0.0530(13) 0.0492(12) 0.0023(10) -0.0012(11) -0.0009(12)
C1' 0.0608(14) 0.0414(12) 0.0497(12) 0.0007(10) 0.0002(11) 0.0007(11)
O1 0.0718(12) 0.0412(9) 0.0754(12) 0.0051(8) -0.0039(10) -0.0015(8)
C1B 0.078(2) 0.106(2) 0.0519(15) -0.0056(15) -0.0057(14) -0.007(2)
C1G 0.094(3) 0.118(3) 0.0658(18) -0.0052(19) -0.0212(19) -0.029(2)
C1D 0.0696(18) 0.0784(19) 0.0723(17) -0.0070(15) -0.0102(15) -0.0185(16)
N2 0.0530(11) 0.0412(10) 0.0665(12) 0.0077(9) 0.0024(10) 0.0036(9)
C2A 0.0529(14) 0.0487(13) 0.0739(16) 0.0084(12) 0.0092(12) 0.0040(11)
C2' 0.0495(13) 0.0408(11) 0.0675(15) -0.0046(11) -0.0019(12) -0.0006(11)
O2 0.0635(11) 0.0629(11) 0.0755(12) -0.0027(9) -0.0019(10) 0.0184(10)
C2B1 0.076(2) 0.092(2) 0.0695(18) 0.0084(16) 0.0174(16) 0.0223(18)
C2B2 0.0608(18) 0.0677(18) 0.127(3) 0.0261(19) 0.0029(19) -0.0103(15)
N3 0.0555(12) 0.0405(9) 0.0625(12) -0.0061(9) -0.0028(10) 0.0044(9)
C3A 0.0591(15) 0.0503(13) 0.0619(14) -0.0090(11) -0.0045(12) -0.0004(12)
C3' 0.0791(19) 0.0535(14) 0.0596(15) -0.0025(12) -0.0071(14) 0.0056(14)
O3 0.149(3) 0.0819(14) 0.0733(13) 0.0131(12) -0.0344(16) -0.0033(18)
C3B 0.0684(18) 0.0661(16) 0.0705(17) -0.0175(14) 0.0056(14) -0.0035(15)
C3G 0.079(2) 0.0627(16) 0.0630(15) -0.0249(13) 0.0109(15) -0.0028(16)
C3D1 0.087(2) 0.087(2) 0.096(2) -0.041(2) 0.004(2) -0.012(2)
C3E1 0.131(4) 0.118(4) 0.132(4) -0.062(3) 0.031(3) -0.048(4)
C3Z 0.218(7) 0.070(3) 0.115(4) -0.022(3) 0.045(4) -0.033(4)
C3E2 0.189(6) 0.076(3) 0.115(4) -0.003(3) 0.021(4) 0.013(4)
C3D2 0.119(3) 0.080(2) 0.086(2) -0.0118(19) -0.004(2) 0.014(2)
N4 0.0676(13) 0.0371(9) 0.0586(11) 0.0007(8) 0.0003(11) 0.0030(10)
C4A 0.0655(16) 0.0386(12) 0.0669(14) 0.0011(11) 0.0099(14) -0.0010(11)
C4' 0.0675(16) 0.0399(13) 0.0775(18) -0.0013(12) 0.0021(14) 0.0013(12)
O4 0.0813(14) 0.0355(9) 0.138(2) 0.0014(11) 0.0114(15) 0.0006(10)
C4B1 0.127(3) 0.0661(19) 0.098(2) 0.0139(17) 0.046(3) 0.009(2)
C4B2 0.0701(18) 0.0518(15) 0.113(3) 0.0079(16) -0.011(2) -0.0119(14)
N5 0.0617(14) 0.0412(11) 0.111(2) 0.0013(12) 0.0119(14) 0.0037(10)
C5A 0.0590(16) 0.0435(13) 0.125(3) -0.0129(15) 0.0031(19) 0.0024(13)
C5' 0.076(2) 0.0534(18) 0.143(3) 0.014(2) 0.003(2) -0.0035(17)
O5 0.121(2) 0.0617(15) 0.233(4) 0.0207(19) -0.048(3) 0.0115(16)
C5B 0.075(2) 0.0621(18) 0.113(3) -0.0168(17) 0.016(2) 0.0016(16)
C5G1 0.076(2) 0.099(3) 0.157(4) -0.022(3) 0.023(3) 0.011(2)
C5G2 0.123(4) 0.114(3) 0.113(3) -0.009(2) 0.017(3) 0.019(3)
O1M 0.155(3) 0.0768(16) 0.1017(19) 0.0121(14) -0.001(2) 0.0031(19)
C1M 0.271(10) 0.132(4) 0.121(4) 0.032(4) -0.034(5) -0.008(6)

loop_
_atom_type_symbol
_atom_type_description
_atom_type_scat_dispersion_real
_atom_type_scat_dispersion_imag
_atom_type_scat_source
C C 0.0033 0.0000 'International Tables Vol C Tables 4.2.6.8 and 6.1.1.4'
H H 0.0000 0.0000 'International Tables Vol C Tables 4.2.6.8 and 6.1.1.4'
N N 0.0061 0.0000 'International Tables Vol C Tables 4.2.6.8 and 6.1.1.4'
O O 0.0106 0.0000 'International Tables Vol C Tables 4.2.6.8 and 6.1.1.4'

loop_
_geom_angle_atom_site_label_1
_geom_angle_atom_site_label_2
_geom_angle_atom_site_label_3
_geom_angle
_geom_angle_site_symmetry_1
_geom_angle_site_symmetry_3
_geom_angle_publ_flag
O C4 C3 108.8(3) . . ?
O C4 C1 111.0(3) . . ?
C3 C4 C1 112.9(4) . . ?
O C4 C2 101.4(3) . . ?
C3 C4 C2 112.1(3) . . ?
C1 C4 C2 110.0(3) . . ?
C0 O C4 121.4(2) . . ?
O0 C0 N1 123.7(3) . . ?
O0 C0 O 126.1(3) . . ?
N1 C0 O 110.2(2) . . ?
C0 N1 C1A 119.8(2) . . ?
C0 N1 C1D 126.8(2) . . ?
C1A N1 C1D 113.4(2) . . ?
N1 C1A C1' 110.6(2) . . ?
N1 C1A C1B 103.0(2) . . ?
C1' C1A C1B 111.1(2) . . ?
O1 C1' N2 122.6(2) . . ?
O1 C1' C1A 121.4(2) . . ?
N2 C1' C1A 116.1(2) . . ?
C1G C1B C1A 105.6(3) . . ?
C1D C1G C1B 106.0(3) . . ?
N1 C1D C1G 102.7(3) . . ?
C1' N2 C2A 121.5(2) . . ?
N2 C2A C2B2 108.1(2) . . ?
N2 C2A C2B1 111.1(3) . . ?
C2B2 C2A C2B1 110.5(3) . . ?
N2 C2A C2' 110.0(2) . . ?
C2B2 C2A C2' 106.5(3) . . ?
C2B1 C2A C2' 110.4(2) . . ?
O2 C2' N3 121.6(2) . . ?
O2 C2' C2A 121.7(2) . . ?
N3 C2' C2A 116.5(2) . . ?
C2' N3 C3A 121.1(2) . . ?
N3 C3A C3' 114.4(2) . . ?
N3 C3A C3B 111.0(2) . . ?
C3' C3A C3B 109.7(2) . . ?
O3 C3' N4 124.6(3) . . ?
O3 C3' C3A 119.2(3) . . ?
N4 C3' C3A 116.2(2) . . ?
C3G C3B C3A 112.5(3) . . ?
C3D1 C3G C3D2 119.8(3) . . ?
C3D1 C3G C3B 120.3(3) . . ?
C3D2 C3G C3B 120.0(3) . . ?
C3G C3D1 C3E1 118.0(5) . . ?
C3Z C3E1 C3D1 118.8(5) . . ?
C3E2 C3Z C3E1 121.7(5) . . ?
C3Z C3E2 C3D2 120.1(6) . . ?
C3E2 C3D2 C3G 121.5(5) . . ?
C3' N4 C4A 125.3(2) . . ?
N4 C4A C4B2 106.9(2) . . ?
N4 C4A C4B1 112.0(2) . . ?
C4B2 C4A C4B1 109.1(3) . . ?
N4 C4A C4' 110.7(2) . . ?
C4B2 C4A C4' 108.1(2) . . ?
C4B1 C4A C4' 109.9(2) . . ?
O4 C4' N5 122.0(3) . . ?
O4 C4' C4A 119.0(3) . . ?
N5 C4' C4A 118.8(2) . . ?
C4' N5 C5A 122.0(2) . . ?
N5 C5A C5' 111.3(3) . . ?
N5 C5A C5B 110.1(2) . . ?
C5' C5A C5B 111.5(3) . . ?
O5 C5' O1M 123.9(5) . . ?
O5 C5' C5A 123.7(4) . . ?
O1M C5' C5A 112.3(3) . . ?
C5G2 C5B C5G1 110.8(4) . . ?
C5G2 C5B C5A 110.1(3) . . ?
C5G1 C5B C5A 112.1(3) . . ?
C5' O1M C1M 117.1(4) . . ?

loop_
_geom_bond_atom_site_label_1
_geom_bond_atom_site_label_2
_geom_bond_distance
_geom_bond_site_symmetry_2
_geom_bond_publ_flag
C1 C4 1.499(5) . ?
C2 C4 1.523(5) . ?
C3 C4 1.489(5) . ?
C4 O 1.462(4) . ?
O C0 1.352(3) . ?
C0 O0 1.215(3) . ?
C0 N1 1.338(4) . ?
N1 C1A 1.453(3) . ?
N1 C1D 1.458(4) . ?
C1A C1' 1.516(4) . ?
C1A C1B 1.534(4) . ?
C1' O1 1.230(3) . ?
C1' N2 1.340(3) . ?
C1B C1G 1.491(5) . ?
C1G C1D 1.493(5) . ?
N2 C2A 1.468(4) . ?
C2A C2B2 1.531(4) . ?
C2A C2B1 1.525(4) . ?
C2A C2' 1.536(4) . ?
C2' O2 1.222(3) . ?
C2' N3 1.346(3) . ?
N3 C3A 1.459(4) . ?
C3A C3' 1.528(4) . ?
C3A C3B 1.534(4) . ?
C3' O3 1.214(4) . ?
C3' N4 1.347(4) . ?
C3B C3G 1.500(4) . ?
C3G C3D1 1.378(5) . ?
C3G C3D2 1.387(5) . ?
C3D1 C3E1 1.430(7) . ?
C3E1 C3Z 1.384(8) . ?
C3Z C3E2 1.336(9) . ?
C3E2 C3D2 1.351(7) . ?
N4 C4A 1.464(3) . ?
C4A C4B2 1.522(5) . ?
C4A C4B1 1.530(4) . ?
C4A C4' 1.545(4) . ?
C4' O4 1.234(3) . ?
C4' N5 1.331(4) . ?
N5 C5A 1.446(4) . ?
C5A C5' 1.523(6) . ?
C5A C5B 1.531(5) . ?
C5' O5 1.193(4) . ?
C5' O1M 1.317(5) . ?
C5B C5G2 1.513(6) . ?
C5B C5G1 1.530(5) . ?
O1M C1M 1.445(7) . ?

loop_
_geom_torsion_atom_site_label_1
_geom_torsion_atom_site_label_2
_geom_torsion_atom_site_label_3
_geom_torsion_atom_site_label_4
_geom_torsion
_geom_torsion_site_symmetry_1
_geom_torsion_site_symmetry_2
_geom_torsion_site_symmetry_3
_geom_torsion_site_symmetry_4
_geom_torsion_publ_flag
C3 C4 O C0 62.6(4) . . . . ?
C1 C4 O C0 -62.2(4) . . . . ?
C2 C4 O C0 -179.1(3) . . . . ?
C4 O C0 O0 21.9(5) . . . . ?
C4 O C0 N1 -161.3(3) . . . . ?
O0 C0 N1 C1A 2.8(5) . . . . ?
O C0 N1 C1A -174.1(2) . . . . ?
O0 C0 N1 C1D -178.2(3) . . . . ?
O C0 N1 C1D 4.9(4) . . . . ?
C0 N1 C1A C1' 61.4(3) . . . . ?
C1D N1 C1A C1' -117.7(3) . . . . ?
C0 N1 C1A C1B -179.7(3) . . . . ?
C1D N1 C1A C1B 1.1(3) . . . . ?
N1 C1A C1' O1 40.8(3) . . . . ?
C1B C1A C1' O1 -72.9(3) . . . . ?
N1 C1A C1' N2 -139.8(2) . . . . ?
C1B C1A C1' N2 106.4(3) . . . . ?
N1 C1A C1B C1G 17.4(4) . . . . ?
C1' C1A C1B C1G 135.9(3) . . . . ?
C1A C1B C1G C1D -29.6(4) . . . . ?
C0 N1 C1D C1G 161.9(3) . . . . ?
C1A N1 C1D C1G -19.0(4) . . . . ?
C1B C1G C1D N1 29.3(4) . . . . ?
O1 C1' N2 C2A 2.6(4) . . . . ?
C1A C1' N2 C2A -176.7(2) . . . . ?
C1' N2 C2A C2B2 -170.5(3) . . . . ?
C1' N2 C2A C2B1 68.0(3) . . . . ?
C1' N2 C2A C2' -54.6(3) . . . . ?
N2 C2A C2' O2 149.1(2) . . . . ?
C2B2 C2A C2' O2 -94.0(3) . . . . ?
C2B1 C2A C2' O2 26.0(4) . . . . ?
N2 C2A C2' N3 -35.5(3) . . . . ?
C2B2 C2A C2' N3 81.5(3) . . . . ?
C2B1 C2A C2' N3 -158.5(2) . . . . ?
O2 C2' N3 C3A 4.9(4) . . . . ?
C2A C2' N3 C3A -170.6(2) . . . . ?
C2' N3 C3A C3' -70.8(3) . . . . ?
C2' N3 C3A C3B 164.4(2) . . . . ?
N3 C3A C3' O3 162.7(3) . . . . ?
C3B C3A C3' O3 -71.9(4) . . . . ?
N3 C3A C3' N4 -17.9(4) . . . . ?
C3B C3A C3' N4 107.5(3) . . . . ?
N3 C3A C3B C3G -57.4(3) . . . . ?
C3' C3A C3B C3G 175.2(3) . . . . ?
C3A C3B C3G C3D1 -75.5(4) . . . . ?
C3A C3B C3G C3D2 103.8(4) . . . . ?
C3D2 C3G C3D1 C3E1 -3.0(5) . . . . ?
C3B C3G C3D1 C3E1 176.4(3) . . . . ?
C3G C3D1 C3E1 C3Z 1.3(6) . . . . ?
C3D1 C3E1 C3Z C3E2 0.6(8) . . . . ?
C3E1 C3Z C3E2 C3D2 -0.9(8) . . . . ?
C3Z C3E2 C3D2 C3G -0.8(7) . . . . ?
C3D1 C3G C3D2 C3E2 2.8(6) . . . . ?
C3B C3G C3D2 C3E2 -176.6(4) . . . . ?
O3 C3' N4 C4A -2.2(5) . . . . ?
C3A C3' N4 C4A 178.4(2) . . . . ?
C3' N4 C4A C4B2 171.3(3) . . . . ?
C3' N4 C4A C4B1 51.9(4) . . . . ?
C3' N4 C4A C4' -71.2(3) . . . . ?
N4 C4A C4' O4 166.4(3) . . . . ?
C4B2 C4A C4' O4 -76.9(3) . . . . ?
C4B1 C4A C4' O4 42.1(4) . . . . ?
N4 C4A C4' N5 -16.9(4) . . . . ?
C4B2 C4A C4' N5 99.8(3) . . . . ?
C4B1 C4A C4' N5 -141.2(3) . . . . ?
O4 C4' N5 C5A -5.0(5) . . . . ?
C4A C4' N5 C5A 178.4(3) . . . . ?
C4' N5 C5A C5' -68.2(4) . . . . ?
C4' N5 C5A C5B 167.6(3) . . . . ?
N5 C5A C5' O5 140.1(4) . . . . ?
C5B C5A C5' O5 -96.5(4) . . . . ?
N5 C5A C5' O1M -42.4(4) . . . . ?
C5B C5A C5' O1M 81.0(4) . . . . ?
N5 C5A C5B C5G2 -68.4(4) . . . . ?
C5' C5A C5B C5G2 167.6(3) . . . . ?
N5 C5A C5B C5G1 167.7(3) . . . . ?
C5' C5A C5B C5G1 43.7(4) . . . . ?
O5 C5' O1M C1M -2.9(8) . . . . ?
C5A C5' O1M C1M 179.6(5) . . . . ?

loop_
_cod_related_entry_id
_cod_related_entry_database
_cod_related_entry_code
1 ChemSpider 30660070
